data_7050286
loop_
_publ_author_name
'Dainis Dakternieks'
'Jens Beckmann'
'Andrew Duthie'
'Fong Sheen Kuan'

_publ_section_title
;
Synthesis and Structures of New Alkylidene Double
Ladders. How Far Can The Layers Be Separated?
;
_journal_name_full 'New J.Chem.(Nouv.J.Chim.)'
_journal_year 2004
_chemical_formula_sum 'C52 H128 Cl8 O4 Si8 Sn8'
_chemical_formula_weight 2275.38
_space_group_IT_number 14
_symmetry_cell_setting monoclinic
_symmetry_space_group_name_Hall '-P 2ybc'
_symmetry_space_group_name_H-M 'P 1 21/c 1'
_atom_sites_solution_hydrogens geom
_atom_sites_solution_primary direct
_atom_sites_solution_secondary difmap
_cell_angle_alpha 90
_cell_angle_beta 94.768(5)
_cell_angle_gamma 90
_cell_formula_units_Z 2
_cell_length_a 18.3507(19)
_cell_length_b 24.823(2)
_cell_length_c 12.2041(9)
_cell_measurement_reflns_used 26734
_cell_measurement_temperature 173
_cell_measurement_theta_max 25.3
_cell_measurement_theta_min 3.0
_cell_volume 5540.0(8)
_diffrn_ambient_temperature 173
_diffrn_detector_area_resol_mean ?
_diffrn_measurement_device_type ?
_diffrn_measurement_method ?
_diffrn_radiation_monochromator graphite
_diffrn_radiation_source 'fine-focus sealed tube'
_diffrn_radiation_type MoK\a
_diffrn_radiation_wavelength 0.71073
_diffrn_reflns_av_R_equivalents 0.064
_diffrn_reflns_av_sigmaI/netI 0.3958
_diffrn_reflns_limit_h_max 21
_diffrn_reflns_limit_h_min -22
_diffrn_reflns_limit_k_max 29
_diffrn_reflns_limit_k_min -29
_diffrn_reflns_limit_l_max 14
_diffrn_reflns_limit_l_min -14
_diffrn_reflns_number 26734
_diffrn_reflns_theta_max 25.3
_diffrn_reflns_theta_min 3.0
_diffrn_standards_decay_% 0
_diffrn_standards_interval_count ?
_diffrn_standards_interval_time ?
_diffrn_standards_number 0
_exptl_absorpt_coefficient_mu 2.079
_exptl_absorpt_correction_type none
_exptl_crystal_colour colourless
_exptl_crystal_density_diffrn 1.364
_exptl_crystal_density_meas ?
_exptl_crystal_density_method 'not measured'
_exptl_crystal_description block
_exptl_crystal_F_000 2240
_exptl_crystal_size_max 0.25
_exptl_crystal_size_mid 0.20
_exptl_crystal_size_min 0.20
_refine_ls_extinction_coef ?
_refine_ls_extinction_method none
_refine_ls_goodness_of_fit_ref 0.82
_refine_ls_hydrogen_treatment constr
_refine_ls_matrix_type full
_refine_ls_number_parameters 361
_refine_ls_number_reflns 9720
_refine_ls_number_restraints 0
_refine_ls_restrained_S_all 0.82
_refine_ls_R_factor_all 0.244
_refine_ls_R_factor_gt 0.074
_refine_ls_shift/su_max <0.001
_refine_ls_shift/su_mean 0.000
_refine_ls_structure_factor_coef Fsqd
_refine_ls_weighting_details 'calc w=1/[\s^2^(Fo^2^)+(0.0911P)^2^] where P=(Fo^2^+2Fc^2^)/3'
_refine_ls_weighting_scheme calc
_refine_ls_wR_factor_gt 0.187
_refine_ls_wR_factor_ref 0.215
_reflns_number_gt 2828
_reflns_number_total 9720
_reflns_threshold_expression I>2sigma(I)
_cod_depositor_comments
;
The following automatic conversions were performed:

'_exptl_crystal_density_meas' value 'not determined' was changed to
'?' - the value is perceived as not measured.

Automatic conversion script
Id: cif_fix_values 3008 2015-01-20 13:52:24Z robertas 
;
_cod_original_sg_symbol_H-M 'P 21/c'
_cod_database_code 7050286

loop_
_symmetry_equiv_pos_as_xyz
'x, y, z'
'-x, y+1/2, -z+1/2'
'-x, -y, -z'
'x, -y-1/2, z-1/2'

loop_
_atom_site_label
_atom_site_type_symbol
_atom_site_fract_x
_atom_site_fract_y
_atom_site_fract_z
_atom_site_U_iso_or_equiv
_atom_site_adp_type
_atom_site_occupancy
_atom_site_symmetry_multiplicity
_atom_site_calc_flag
_atom_site_refinement_flags
_atom_site_disorder_assembly
_atom_site_disorder_group
Sn3 Sn 0.26363(6) 0.62012(5) -0.16349(10) 0.0531(4) Uani 1 1 d . . .
Sn2 Sn 0.25433(6) 0.51948(5) 0.06445(9) 0.0490(4) Uani 1 1 d . . .
Sn1 Sn 0.27816(6) 0.47753(5) -0.18882(9) 0.0494(4) Uani 1 1 d . . .
Sn4 Sn 0.26204(6) 0.37665(5) 0.04051(10) 0.0527(4) Uani 1 1 d . . .
Cl1 Cl 0.2942(2) 0.55439(19) -0.3345(4) 0.0630(13) Uani 1 1 d . . .
Cl3 Cl 0.2337(3) 0.65577(19) 0.0150(4) 0.0733(15) Uani 1 1 d . . .
Cl2 Cl 0.2515(2) 0.44549(18) 0.2182(3) 0.0591(13) Uani 1 1 d . . .
Cl4 Cl 0.2671(3) 0.33653(19) -0.1419(4) 0.0723(15) Uani 1 1 d . . .
Si3 Si 0.1566(3) 0.6933(2) -0.3383(5) 0.0713(17) Uani 1 1 d . . .
Si2 Si 0.0900(3) 0.5518(2) 0.1648(4) 0.0642(16) Uani 1 1 d . . .
Si1 Si 0.1470(3) 0.4448(2) -0.3951(4) 0.0687(17) Uani 1 1 d . . .
Si4 Si 0.1378(3) 0.2986(2) 0.1511(5) 0.0731(18) Uani 1 1 d . . .
O1 O 0.2782(6) 0.5453(4) -0.0944(8) 0.051(3) Uani 1 1 d . . .
O2 O 0.2772(5) 0.4522(4) -0.0205(8) 0.048(3) Uani 1 1 d . . .
C22 C 0.3645(8) 0.6633(6) -0.1751(15) 0.068(6) Uani 1 1 d . . .
H22A H 0.3736 0.6671 -0.2519 0.081 Uiso 1 1 calc R . .
H22B H 0.3600 0.6991 -0.1447 0.081 Uiso 1 1 calc R . .
C23 C 0.4318(8) 0.6330(7) -0.1110(13) 0.058(5) Uani 1 1 d . . .
H23A H 0.4271 0.6346 -0.0325 0.070 Uiso 1 1 calc R . .
H23B H 0.4318 0.5955 -0.1327 0.070 Uiso 1 1 calc R . .
C24 C 0.5019(8) 0.6587(6) -0.1360(13) 0.051(5) Uani 1 1 d . . .
H24A H 0.5050 0.6583 -0.2150 0.061 Uiso 1 1 calc R . .
H24B H 0.5015 0.6961 -0.1128 0.061 Uiso 1 1 calc R . .
C25 C 0.5684(9) 0.6322(7) -0.0822(14) 0.064(5) Uani 1 1 d . . .
H25A H 0.5668 0.5940 -0.0989 0.076 Uiso 1 1 calc R . .
H25B H 0.5687 0.6363 -0.0031 0.076 Uiso 1 1 calc R . .
C26 C 0.6405(8) 0.6572(7) -0.1222(14) 0.062(5) Uani 1 1 d . . .
H26A H 0.6403 0.6957 -0.1094 0.074 Uiso 1 1 calc R . .
H26B H 0.6410 0.6514 -0.2007 0.074 Uiso 1 1 calc R . .
C17 C 0.3415(8) 0.5557(7) 0.1576(15) 0.066(6) Uani 1 1 d . . .
H17A H 0.3439 0.5937 0.1393 0.080 Uiso 1 1 calc R . .
H17B H 0.3346 0.5526 0.2353 0.080 Uiso 1 1 calc R . .
C18 C 0.4149(9) 0.5267(7) 0.1319(15) 0.065(5) Uani 1 1 d . . .
H18A H 0.4195 0.5274 0.0533 0.078 Uiso 1 1 calc R . .
H18B H 0.4135 0.4894 0.1550 0.078 Uiso 1 1 calc R . .
C19 C 0.4856(8) 0.5568(7) 0.1962(15) 0.068(6) Uani 1 1 d . . .
H19A H 0.4884 0.5938 0.1713 0.081 Uiso 1 1 calc R . .
H19B H 0.4807 0.5571 0.2747 0.081 Uiso 1 1 calc R . .
C20 C 0.5563(9) 0.5258(7) 0.1716(13) 0.060(5) Uani 1 1 d . . .
H20A H 0.5549 0.4892 0.1992 0.072 Uiso 1 1 calc R . .
H20B H 0.5609 0.5245 0.0930 0.072 Uiso 1 1 calc R . .
C21 C 0.6214(8) 0.5572(6) 0.2309(13) 0.055(5) Uani 1 1 d . . .
H21A H 0.6187 0.5555 0.3099 0.066 Uiso 1 1 calc R . .
H21B H 0.6192 0.5948 0.2089 0.066 Uiso 1 1 calc R . .
C9 C 0.1592(8) 0.6320(6) -0.2461(12) 0.053(5) Uani 1 1 d . . .
H9A H 0.1458 0.6004 -0.2900 0.063 Uiso 1 1 calc R . .
H9B H 0.1236 0.6363 -0.1923 0.063 Uiso 1 1 calc R . .
C10 C 0.0676(14) 0.6993(9) -0.4213(18) 0.156(12) Uani 1 1 d . . .
H10A H 0.0681 0.7307 -0.4672 0.234 Uiso 1 1 calc R . .
H10B H 0.0290 0.7024 -0.3732 0.234 Uiso 1 1 calc R . .
H10C H 0.0597 0.6678 -0.4665 0.234 Uiso 1 1 calc R . .
C11 C 0.2245(11) 0.6880(8) -0.4318(15) 0.101(8) Uani 1 1 d . . .
H11A H 0.2236 0.7197 -0.4771 0.151 Uiso 1 1 calc R . .
H11B H 0.2151 0.6568 -0.4773 0.151 Uiso 1 1 calc R . .
H11C H 0.2716 0.6847 -0.3919 0.151 Uiso 1 1 calc R . .
C12 C 0.1746(11) 0.7558(7) -0.2576(14) 0.089(7) Uani 1 1 d . . .
H12A H 0.1742 0.7861 -0.3065 0.133 Uiso 1 1 calc R . .
H12B H 0.2215 0.7532 -0.2168 0.133 Uiso 1 1 calc R . .
H12C H 0.1373 0.7604 -0.2075 0.133 Uiso 1 1 calc R . .
C5 C 0.1392(8) 0.5295(7) 0.0406(12) 0.050(5) Uani 1 1 d . . .
H5A H 0.1289 0.5558 -0.0175 0.059 Uiso 1 1 calc R . .
H5B H 0.1180 0.4956 0.0145 0.059 Uiso 1 1 calc R . .
C6 C 0.1553(8) 0.5812(7) 0.2745(12) 0.061(5) Uani 1 1 d . . .
H6A H 0.1289 0.5925 0.3353 0.091 Uiso 1 1 calc R . .
H6B H 0.1796 0.6117 0.2457 0.091 Uiso 1 1 calc R . .
H6C H 0.1909 0.5545 0.2991 0.091 Uiso 1 1 calc R . .
C7 C 0.0443(9) 0.4944(8) 0.2132(16) 0.096(7) Uani 1 1 d . . .
H7A H 0.0194 0.5042 0.2764 0.144 Uiso 1 1 calc R . .
H7B H 0.0794 0.4667 0.2331 0.144 Uiso 1 1 calc R . .
H7C H 0.0095 0.4814 0.1563 0.144 Uiso 1 1 calc R . .
C8 C 0.0247(9) 0.6050(7) 0.1134(15) 0.088(7) Uani 1 1 d . . .
H24A' H -0.0009 0.6184 0.1732 0.132 Uiso 1 1 calc R . .
H24B' H -0.0097 0.5901 0.0580 0.132 Uiso 1 1 calc R . .
H24C H 0.0510 0.6339 0.0825 0.132 Uiso 1 1 calc R . .
C1 C 0.1693(8) 0.4577(6) -0.2503(12) 0.054(5) Uani 1 1 d . . .
H1A H 0.1551 0.4260 -0.2107 0.064 Uiso 1 1 calc R . .
H1B H 0.1380 0.4869 -0.2297 0.064 Uiso 1 1 calc R . .
C2 C 0.1165(11) 0.5083(8) -0.4708(16) 0.107(8) Uani 1 1 d . . .
H2A H 0.0735 0.5222 -0.4408 0.160 Uiso 1 1 calc R . .
H2B H 0.1056 0.5004 -0.5474 0.160 Uiso 1 1 calc R . .
H2C H 0.1548 0.5347 -0.4626 0.160 Uiso 1 1 calc R . .
C3 C 0.0734(10) 0.3952(8) -0.4105(16) 0.099(7) Uani 1 1 d . . .
H3A H 0.0883 0.3630 -0.3715 0.148 Uiso 1 1 calc R . .
H3B H 0.0626 0.3871 -0.4870 0.148 Uiso 1 1 calc R . .
H3C H 0.0305 0.4096 -0.3810 0.148 Uiso 1 1 calc R . .
C4 C 0.2290(10) 0.4187(9) -0.4559(15) 0.105(8) Uani 1 1 d . . .
H4A H 0.2465 0.3872 -0.4165 0.157 Uiso 1 1 calc R . .
H4B H 0.2665 0.4458 -0.4512 0.157 Uiso 1 1 calc R . .
H4C H 0.2167 0.4096 -0.5316 0.157 Uiso 1 1 calc R . .
C13 C 0.1515(7) 0.3579(6) 0.0588(12) 0.048(5) Uani 1 1 d . . .
H13A H 0.1282 0.3892 0.0882 0.058 Uiso 1 1 calc R . .
H13B H 0.1272 0.3505 -0.0132 0.058 Uiso 1 1 calc R . .
C14 C 0.0392(11) 0.2801(9) 0.1476(19) 0.126(9) Uani 1 1 d . . .
H14A H 0.0116 0.3106 0.1691 0.188 Uiso 1 1 calc R . .
H14B H 0.0332 0.2508 0.1974 0.188 Uiso 1 1 calc R . .
H14C H 0.0220 0.2694 0.0744 0.188 Uiso 1 1 calc R . .
C15 C 0.1713(15) 0.3141(9) 0.2940(14) 0.150(12) Uani 1 1 d . . .
H15A H 0.1447 0.3442 0.3197 0.224 Uiso 1 1 calc R . .
H15B H 0.2224 0.3227 0.2972 0.224 Uiso 1 1 calc R . .
H15C H 0.1642 0.2833 0.3397 0.224 Uiso 1 1 calc R . .
C16 C 0.1912(14) 0.2372(7) 0.1081(15) 0.133(10) Uani 1 1 d . . .
H16A H 0.1748 0.2274 0.0340 0.199 Uiso 1 1 calc R . .
H16B H 0.1832 0.2077 0.1564 0.199 Uiso 1 1 calc R . .
H16C H 0.2424 0.2457 0.1122 0.199 Uiso 1 1 calc R . .
